data_7219373
loop_
_publ_author_name
'Hawes, Chris S.'
'White, Keith F.'
'Abrahams, Brendan F.'
'Knowles, Gregory P.'
'Chaffee, Alan L.'
'Batten, Stuart R.'
'Turner, David R.'

_publ_section_title
;
 Structural chemistry and selective CO2uptake of a piperazine-derived
 porous coordination polymer
;
_journal_issue 10
_journal_name_full CrystEngComm
_journal_page_first 2196
_journal_paper_doi 10.1039/C4CE02547D
_journal_volume 17
_journal_year 2015
_chemical_formula_moiety 'C20 H22 N2 O4'
_chemical_formula_sum 'C20 H22 N2 O4'
_chemical_formula_weight 354.40
_chemical_name_systematic
;
 ? 
;
_space_group_crystal_system monoclinic
_space_group_IT_number 14
_space_group_name_Hall '-P 2ybc'
_space_group_name_H-M_alt 'P 1 21/c 1'
_symmetry_space_group_name_Hall '-P 2ybc'
_symmetry_space_group_name_H-M 'P 1 21/c 1'
_atom_sites_solution_hydrogens geom
_atom_sites_solution_primary direct
_atom_sites_solution_secondary difmap
_audit_creation_date 2014-09-04
_audit_creation_method
;
Olex2 1.2
(compiled 2014.08.28 svn.r2986 for OlexSys, GUI svn.r4874)
;
_audit_update_record
;
2014-12-22 deposited with the CCDC.
2015-01-20 downloaded from the CCDC.
;
_cell_angle_alpha 90.00
_cell_angle_beta 104.630(5)
_cell_angle_gamma 90.00
_cell_formula_units_Z 2
_cell_length_a 6.0077(9)
_cell_length_b 16.128(3)
_cell_length_c 9.1598(17)
_cell_measurement_reflns_used 540
_cell_measurement_temperature 123(2)
_cell_measurement_theta_max 23.56
_cell_measurement_theta_min 2.62
_cell_volume 858.7(3)
_computing_molecular_graphics 'Olex2 (Dolomanov et al., 2009)'
_computing_publication_material 'Olex2 (Dolomanov et al., 2009)'
_computing_structure_refinement 'XLMP (Sheldrick, 2008)'
_computing_structure_solution 'XS (Sheldrick, 2008)'
_diffrn_ambient_temperature 123(2)
_diffrn_measured_fraction_theta_full 0.999
_diffrn_measured_fraction_theta_max 0.999
_diffrn_measurement_device_type 'Bruker APEX-II CCD'
_diffrn_measurement_method '\f and \w scans'
_diffrn_radiation_monochromator graphite
_diffrn_radiation_type MoK\a
_diffrn_radiation_wavelength 0.71073
_diffrn_reflns_av_R_equivalents 0.0811
_diffrn_reflns_av_unetI/netI 0.0924
_diffrn_reflns_limit_h_max 6
_diffrn_reflns_limit_h_min -8
_diffrn_reflns_limit_k_max 20
_diffrn_reflns_limit_k_min -22
_diffrn_reflns_limit_l_max 12
_diffrn_reflns_limit_l_min -12
_diffrn_reflns_number 8237
_diffrn_reflns_theta_full 29.00
_diffrn_reflns_theta_max 29.00
_diffrn_reflns_theta_min 2.53
_diffrn_source 'fine-focus sealed tube'
_diffrn_standards_number 0
_exptl_absorpt_coefficient_mu 0.096
_exptl_absorpt_correction_T_max 0.7463
_exptl_absorpt_correction_T_min 0.6800
_exptl_absorpt_correction_type multi-scan
_exptl_absorpt_process_details
;
SADABS-2008/1 (Bruker,2008) was used for absorption correction.
wR2(int) was 0.0750 before and 0.0617 after correction.
The Ratio of minimum to maximum transmission is 0.9112.
The \l/2 correction factor is 0.0015.
;
_exptl_crystal_colour colourless
_exptl_crystal_colour_primary colourless
_exptl_crystal_density_diffrn 1.371
_exptl_crystal_density_method 'not measured'
_exptl_crystal_description rod
_exptl_crystal_F_000 376
_exptl_crystal_size_max 0.24
_exptl_crystal_size_mid 0.1
_exptl_crystal_size_min 0.09
_refine_diff_density_max 0.280
_refine_diff_density_min -0.332
_refine_diff_density_rms 0.071
_refine_ls_extinction_method none
_refine_ls_goodness_of_fit_ref 0.997
_refine_ls_hydrogen_treatment mixed
_refine_ls_matrix_type full
_refine_ls_number_parameters 121
_refine_ls_number_reflns 2282
_refine_ls_number_restraints 1
_refine_ls_restrained_S_all 1.000
_refine_ls_R_factor_all 0.1174
_refine_ls_R_factor_gt 0.0595
_refine_ls_shift/su_max 0.001
_refine_ls_shift/su_mean 0.000
_refine_ls_structure_factor_coef Fsqd
_refine_ls_weighting_details 'calc w=1/[\s^2^(Fo^2^)+(0.0616P)^2^+0.0000P] where P=(Fo^2^+2Fc^2^)/3'
_refine_ls_weighting_scheme calc
_refine_ls_wR_factor_gt 0.1259
_refine_ls_wR_factor_ref 0.1533
_reflns_number_gt 1286
_reflns_number_total 2282
_reflns_threshold_expression >2sigma(I)
_cod_data_source_file c4ce02547d2.cif
_cod_data_source_block H2L1
_cod_depositor_comments 'Adding full bibliography for 7219372--7219374.cif.'
_cod_database_code 7219373
_olex2_refinement_description
;
1. Fixed Uiso
 At 1.2 times of:
  All C(H,H) groups, H5 of C5, H6 of C6, H8 of C8, H9 of C9
 At 1.5 times of:
  H1 of C13
2. Restrained distances
 H1-O1
 0.84 with sigma of 0.02
3.a Secondary CH2 refined with riding coordinates:
 C10(H10A,H10B), C12(H12A,H12B), C13(H13A,H13B)
3.b Aromatic/amide H refined with riding coordinates:
 C5(H5), C6(H6), C8(H8), C9(H9)
;
_olex2_submission_special_instructions 'No special instructions were received'

loop_
_space_group_symop_id
_space_group_symop_operation_xyz
1 'x, y, z'
2 '-x, y+1/2, -z+1/2'
3 '-x, -y, -z'
4 'x, -y-1/2, z-1/2'

loop_
_atom_site_label
_atom_site_type_symbol
_atom_site_fract_x
_atom_site_fract_y
_atom_site_fract_z
_atom_site_U_iso_or_equiv
_atom_site_adp_type
_atom_site_occupancy
_atom_site_calc_flag
_atom_site_refinement_flags_posn
O1 O 0.4241(2) 0.40318(10) 0.18934(17) 0.0243(4) Uani 1 d D
C2 C 0.3691(3) 0.36173(14) 0.2978(2) 0.0207(5) Uani 1 d .
O3 O 0.1821(3) 0.32950(10) 0.28609(18) 0.0325(5) Uani 1 d .
C4 C 0.5556(3) 0.35634(13) 0.4415(2) 0.0175(5) Uani 1 d .
C5 C 0.7717(3) 0.39018(14) 0.4523(2) 0.0206(5) Uani 1 d .
H5 H 0.8045 0.4165 0.3673 0.025 Uiso 1 calc R
C6 C 0.9396(4) 0.38551(14) 0.5874(2) 0.0223(5) Uani 1 d .
H6 H 1.0873 0.4084 0.5934 0.027 Uiso 1 calc R
C7 C 0.8969(3) 0.34828(13) 0.7136(2) 0.0184(5) Uani 1 d .
C8 C 0.6824(4) 0.31224(13) 0.7005(2) 0.0231(5) Uani 1 d .
H8 H 0.6515 0.2844 0.7847 0.028 Uiso 1 calc R
C9 C 0.5128(4) 0.31641(14) 0.5658(2) 0.0229(5) Uani 1 d .
H9 H 0.3668 0.2918 0.5587 0.027 Uiso 1 calc R
C10 C 1.0759(4) 0.34649(13) 0.8629(2) 0.0201(5) Uani 1 d .
H10A H 1.0498 0.2967 0.9195 0.024 Uiso 1 calc R
H10B H 1.2297 0.3410 0.8430 0.024 Uiso 1 calc R
N11 N 1.0767(3) 0.42072(11) 0.95941(19) 0.0177(4) Uani 1 d .
C12 C 0.8593(3) 0.42923(14) 1.0066(2) 0.0193(5) Uani 1 d .
H12A H 0.8290 0.3777 1.0571 0.023 Uiso 1 calc R
H12B H 0.7296 0.4382 0.9169 0.023 Uiso 1 calc R
C13 C 1.1227(4) 0.49834(13) 0.8864(2) 0.0193(5) Uani 1 d .
H13A H 0.9969 0.5086 0.7950 0.023 Uiso 1 calc R
H13B H 1.2680 0.4928 0.8550 0.023 Uiso 1 calc R
H1 H 0.296(3) 0.4064(14) 0.111(2) 0.029 Uiso 1 d DR

loop_
_atom_site_aniso_label
_atom_site_aniso_U_11
_atom_site_aniso_U_22
_atom_site_aniso_U_33
_atom_site_aniso_U_23
_atom_site_aniso_U_13
_atom_site_aniso_U_12
O1 0.0173(8) 0.0350(10) 0.0167(8) 0.0060(7) -0.0030(6) -0.0029(7)
C2 0.0215(11) 0.0179(12) 0.0203(12) 0.0020(9) 0.0008(9) 0.0022(9)
O3 0.0243(8) 0.0378(10) 0.0286(9) 0.0114(8) -0.0057(7) -0.0118(7)
C4 0.0183(10) 0.0172(11) 0.0151(11) -0.0012(8) 0.0007(8) 0.0012(8)
C5 0.0189(11) 0.0274(13) 0.0152(11) 0.0011(9) 0.0039(9) -0.0020(9)
C6 0.0176(10) 0.0298(13) 0.0182(11) -0.0032(10) 0.0019(9) -0.0020(9)
C7 0.0200(11) 0.0160(11) 0.0166(11) -0.0024(8) -0.0002(9) 0.0034(8)
C8 0.0305(12) 0.0178(12) 0.0172(11) 0.0024(9) -0.0009(9) -0.0022(9)
C9 0.0230(11) 0.0210(12) 0.0219(11) 0.0008(9) 0.0005(9) -0.0060(9)
C10 0.0227(11) 0.0194(12) 0.0151(10) -0.0017(8) -0.0012(9) 0.0032(9)
N11 0.0185(8) 0.0164(9) 0.0165(9) 0.0007(7) 0.0016(7) -0.0012(7)
C12 0.0158(10) 0.0220(12) 0.0189(11) 0.0028(9) 0.0020(8) -0.0030(9)
C13 0.0200(10) 0.0230(12) 0.0140(10) 0.0027(8) 0.0030(8) 0.0008(9)

loop_
_atom_type_symbol
_atom_type_description
_atom_type_scat_dispersion_real
_atom_type_scat_dispersion_imag
_atom_type_scat_source
C C 0.0033 0.0016 'International Tables Vol C Tables 4.2.6.8 and 6.1.1.4'
H H 0.0000 0.0000 'International Tables Vol C Tables 4.2.6.8 and 6.1.1.4'
N N 0.0061 0.0033 'International Tables Vol C Tables 4.2.6.8 and 6.1.1.4'
O O 0.0106 0.0060 'International Tables Vol C Tables 4.2.6.8 and 6.1.1.4'

loop_
_geom_angle_atom_site_label_1
_geom_angle_atom_site_label_2
_geom_angle_atom_site_label_3
_geom_angle
_geom_angle_site_symmetry_1
_geom_angle_site_symmetry_3
C2 O1 H1 107.5(15) . .
O1 C2 C4 114.85(18) . .
O3 C2 O1 123.78(19) . .
O3 C2 C4 121.4(2) . .
C5 C4 C2 121.16(19) . .
C9 C4 C2 119.65(18) . .
C9 C4 C5 119.19(18) . .
C4 C5 H5 120.1 . .
C6 C5 C4 119.9(2) . .
C6 C5 H5 120.1 . .
C5 C6 H6 119.2 . .
C7 C6 C5 121.5(2) . .
C7 C6 H6 119.2 . .
C6 C7 C8 118.22(18) . .
C6 C7 C10 121.65(19) . .
C8 C7 C10 120.1(2) . .
C7 C8 H8 119.6 . .
C9 C8 C7 120.8(2) . .
C9 C8 H8 119.6 . .
C4 C9 C8 120.3(2) . .
C4 C9 H9 119.8 . .
C8 C9 H9 119.8 . .
C7 C10 H10A 108.6 . .
C7 C10 H10B 108.6 . .
H10A C10 H10B 107.6 . .
N11 C10 C7 114.66(16) . .
N11 C10 H10A 108.6 . .
N11 C10 H10B 108.6 . .
C12 N11 C10 112.15(16) . .
C13 N11 C10 112.69(16) . .
C13 N11 C12 109.43(16) . .
N11 C12 H12A 109.7 . .
N11 C12 H12B 109.7 . .
N11 C12 C13 109.66(16) . 3_767
H12A C12 H12B 108.2 . .
C13 C12 H12A 109.7 3_767 .
C13 C12 H12B 109.7 3_767 .
N11 C13 C12 110.65(17) . 3_767
N11 C13 H13A 109.5 . .
N11 C13 H13B 109.5 . .
C12 C13 H13A 109.5 3_767 .
C12 C13 H13B 109.5 3_767 .
H13A C13 H13B 108.1 . .

loop_
_geom_bond_atom_site_label_1
_geom_bond_atom_site_label_2
_geom_bond_distance
_geom_bond_site_symmetry_2
O1 C2 1.307(3) .
O1 H1 0.914(16) .
C2 O3 1.218(2) .
C2 C4 1.500(3) .
C4 C5 1.388(3) .
C4 C9 1.387(3) .
C5 H5 0.9500 .
C5 C6 1.387(3) .
C6 H6 0.9500 .
C6 C7 1.382(3) .
C7 C8 1.391(3) .
C7 C10 1.511(3) .
C8 H8 0.9500 .
C8 C9 1.389(3) .
C9 H9 0.9500 .
C10 H10A 0.9900 .
C10 H10B 0.9900 .
C10 N11 1.488(3) .
N11 C12 1.483(3) .
N11 C13 1.478(3) .
C12 H12A 0.9900 .
C12 H12B 0.9900 .
C12 C13 1.511(3) 3_767
C13 C12 1.511(3) 3_767
C13 H13A 0.9900 .
C13 H13B 0.9900 .

loop_
_geom_hbond_atom_site_label_D
_geom_hbond_atom_site_label_H
_geom_hbond_atom_site_label_A
_geom_hbond_distance_DH
_geom_hbond_distance_HA
_geom_hbond_distance_DA
_geom_hbond_angle_DHA
_geom_hbond_site_symmetry_A
O1 H1 N11 0.914(16) 1.668(17) 2.579(2) 173(2) 1_454

loop_
_geom_torsion_atom_site_label_1
_geom_torsion_atom_site_label_2
_geom_torsion_atom_site_label_3
_geom_torsion_atom_site_label_4
_geom_torsion
_geom_torsion_site_symmetry_4
O1 C2 C4 C5 -2.8(3) .
O1 C2 C4 C9 177.6(2) .
C2 C4 C5 C6 178.9(2) .
C2 C4 C9 C8 -178.80(19) .
O3 C2 C4 C5 177.3(2) .
O3 C2 C4 C9 -2.3(3) .
C4 C5 C6 C7 -0.6(3) .
C5 C4 C9 C8 1.6(3) .
C5 C6 C7 C8 2.5(3) .
C5 C6 C7 C10 -177.2(2) .
C6 C7 C8 C9 -2.4(3) .
C6 C7 C10 N11 86.7(3) .
C7 C8 C9 C4 0.4(3) .
C7 C10 N11 C12 63.7(2) .
C7 C10 N11 C13 -60.3(2) .
C8 C7 C10 N11 -93.1(2) .
C9 C4 C5 C6 -1.6(3) .
C10 C7 C8 C9 177.29(19) .
C10 N11 C12 C13 175.73(16) 3_767
C10 N11 C13 C12 -175.44(16) 3_767
C12 N11 C13 C12 59.1(2) 3_767
C13 N11 C12 C13 -58.5(2) 3_767
